data_4061404
loop_
_publ_author_name
'Smolensky, Elena'
'Kapon, Moshe'
'Woollins, J. Derek'
'Eisen, Moris S.'

_publ_section_title
;
 Formation of Elastomeric Polypropylene Promoted by a Dynamic Octahedral
 Titanium Complex
;
_journal_coden_ASTM ORGND7
_journal_issue 13
_journal_name_full Organometallics
_journal_page_first 3255
_journal_page_last 3265
_journal_paper_doi 10.1021/om050015b
_journal_year 2005
_chemical_formula_moiety 'C42 H48 N6 P2 Ti'
_chemical_formula_sum 'C42 H48 N6 P2 Ti'
_chemical_formula_weight 746.70
_space_group_IT_number 14
_symmetry_cell_setting monoclinic
_symmetry_space_group_name_Hall '-P 2yn'
_symmetry_space_group_name_H-M 'P 1 21/n 1'
_cell_angle_alpha 90.00
_cell_angle_beta 95.6660(6)
_cell_angle_gamma 90.00
_cell_formula_units_Z 4
_cell_length_a 10.06400(10)
_cell_length_b 18.3130(3)
_cell_length_c 22.0500(4)
_cell_measurement_temperature 230.0(1)
_cell_volume 4044.00(11)
_diffrn_ambient_temperature 230.0(1)
_exptl_crystal_density_diffrn 1.226
_cod_depositor_comments
;
The following automatic conversions were performed:
'_symmetry_cell_setting' value 'Monoclinic' changed to 'monoclinic'
according to '/home/saulius/struct/CIF-dictionaries/cif_core.dic'
dictionary named 'cif_core.dic' version 2.4.1 from 2010-06-29.

Automatic conversion script
Id: cif_fix_enum 1527 2010-12-29 10:47:43Z saulius 
;
_cod_original_sg_symbol_H-M 'P 21/n'
_cod_database_code 4061404

loop_
_symmetry_equiv_pos_as_xyz
'x, y, z'
'-x+1/2, y+1/2, -z+1/2'
'-x, -y, -z'
'x-1/2, -y-1/2, z-1/2'

loop_
_atom_site_label
_atom_site_type_symbol
_atom_site_fract_x
_atom_site_fract_y
_atom_site_fract_z
_atom_site_U_iso_or_equiv
_atom_site_adp_type
_atom_site_occupancy
_atom_site_symmetry_multiplicity
_atom_site_calc_flag
_atom_site_refinement_flags
_atom_site_disorder_assembly
_atom_site_disorder_group
Ti Ti 0.16305(3) 0.154816(19) 0.676896(16) 0.03168(11) Uani 1 1 d . . .
N1 N -0.03390(16) 0.21370(9) 0.67238(8) 0.0373(4) Uani 1 1 d . . .
C2 C -0.1036(2) 0.27502(13) 0.65882(10) 0.0430(5) Uani 1 1 d . . .
H2 H -0.056(2) 0.3144(13) 0.6437(11) 0.046(6) Uiso 1 1 d . . .
C3 C -0.2372(2) 0.28047(14) 0.66591(11) 0.0456(5) Uani 1 1 d . . .
H3 H -0.279(3) 0.3220(14) 0.6542(12) 0.056(7) Uiso 1 1 d . . .
C4 C -0.3007(2) 0.22004(13) 0.68782(11) 0.0461(5) Uani 1 1 d . . .
H4 H -0.392(3) 0.2227(13) 0.6955(12) 0.058(7) Uiso 1 1 d . . .
C5 C -0.2318(2) 0.15669(13) 0.70179(10) 0.0407(5) Uani 1 1 d . . .
H5 H -0.281(2) 0.1154(14) 0.7154(11) 0.054(7) Uiso 1 1 d . . .
C6 C -0.09576(19) 0.15432(11) 0.69231(9) 0.0358(4) Uani 1 1 d . . .
N7 N -0.00524(16) 0.09810(9) 0.70088(8) 0.0365(4) Uani 1 1 d . . .
P8 P -0.02016(5) 0.01860(3) 0.73814(3) 0.03847(15) Uani 1 1 d . . .
C9 C -0.1453(2) -0.03515(12) 0.69067(10) 0.0433(5) Uani 1 1 d . . .
C10 C -0.2190(2) -0.00911(15) 0.63812(11) 0.0487(6) Uani 1 1 d . . .
H10 H -0.209(2) 0.0403(13) 0.6256(10) 0.045(6) Uiso 1 1 d . . .
C11 C -0.3095(3) -0.05377(16) 0.60428(13) 0.0562(7) Uani 1 1 d . . .
H11 H -0.361(3) -0.0371(15) 0.5673(13) 0.061(8) Uiso 1 1 d . . .
C12 C -0.3289(3) -0.12486(17) 0.62275(14) 0.0635(7) Uani 1 1 d . . .
H12 H -0.386(3) -0.1561(18) 0.5974(16) 0.089(10) Uiso 1 1 d . . .
C13 C -0.2554(3) -0.15189(17) 0.67321(15) 0.0659(8) Uani 1 1 d . . .
H13 H -0.261(3) -0.1978(17) 0.6852(14) 0.074(9) Uiso 1 1 d . . .
C14 C -0.1625(3) -0.10811(14) 0.70652(12) 0.0535(6) Uani 1 1 d . . .
H14 H -0.108(3) -0.1297(14) 0.7418(12) 0.058(7) Uiso 1 1 d . . .
C15 C -0.1138(2) 0.04413(12) 0.80275(10) 0.0412(5) Uani 1 1 d . . .
C16 C -0.2031(2) -0.00313(15) 0.82793(12) 0.0530(6) Uani 1 1 d . . .
H16 H -0.231(2) -0.0495(13) 0.8079(11) 0.047(7) Uiso 1 1 d . . .
C17 C -0.2566(3) 0.0148(2) 0.88097(15) 0.0753(9) Uani 1 1 d . . .
H17 H -0.312(3) -0.0145(16) 0.8956(14) 0.076(9) Uiso 1 1 d . . .
C18 C -0.2261(3) 0.0805(2) 0.91027(14) 0.0796(9) Uani 1 1 d . . .
H18 H -0.270(3) 0.0945(17) 0.9491(15) 0.089(10) Uiso 1 1 d . . .
C19 C -0.1398(3) 0.1280(2) 0.88573(13) 0.0687(8) Uani 1 1 d . . .
H19 H -0.112(3) 0.1723(19) 0.9057(16) 0.092(11) Uiso 1 1 d . . .
C20 C -0.0841(3) 0.10973(15) 0.83336(12) 0.0528(6) Uani 1 1 d . . .
H20 H -0.026(3) 0.1410(14) 0.8162(12) 0.058(8) Uiso 1 1 d . . .
N21 N 0.09177(16) 0.14640(10) 0.57691(8) 0.0401(4) Uani 1 1 d . . .
C22 C 0.0154(2) 0.11197(15) 0.53241(11) 0.0502(6) Uani 1 1 d . . .
H22 H -0.035(2) 0.0697(13) 0.5460(11) 0.049(6) Uiso 1 1 d . . .
C23 C 0.0138(3) 0.13218(18) 0.47264(13) 0.0618(8) Uani 1 1 d . . .
H23 H -0.033(3) 0.1044(16) 0.4447(13) 0.071(9) Uiso 1 1 d . . .
C24 C 0.0921(3) 0.19036(18) 0.45787(12) 0.0593(7) Uani 1 1 d . . .
H24 H 0.094(3) 0.2064(15) 0.4182(13) 0.067(8) Uiso 1 1 d . . .
C25 C 0.1711(2) 0.22644(16) 0.50249(11) 0.0514(6) Uani 1 1 d . . .
H25 H 0.221(3) 0.2662(15) 0.4930(12) 0.056(7) Uiso 1 1 d . . .
C26 C 0.1688(2) 0.20345(12) 0.56298(9) 0.0391(5) Uani 1 1 d . . .
N27 N 0.23670(17) 0.22974(10) 0.61587(8) 0.0387(4) Uani 1 1 d . . .
P28 P 0.36153(5) 0.29105(3) 0.62250(2) 0.03746(14) Uani 1 1 d . . .
C29 C 0.4683(2) 0.26490(13) 0.56256(10) 0.0414(5) Uani 1 1 d . . .
C30 C 0.4973(3) 0.19146(16) 0.55703(12) 0.0563(6) Uani 1 1 d . . .
H30 H 0.443(4) 0.1572(19) 0.5742(17) 0.101(12) Uiso 1 1 d . . .
C31 C 0.5934(3) 0.1675(2) 0.52109(14) 0.0748(9) Uani 1 1 d . . .
H31 H 0.612(3) 0.1143(19) 0.5163(15) 0.092(11) Uiso 1 1 d . . .
C32 C 0.6626(3) 0.2166(2) 0.48978(15) 0.0842(11) Uani 1 1 d . . .
H32 H 0.735(4) 0.2008(18) 0.4642(16) 0.096(11) Uiso 1 1 d . . .
C33 C 0.6347(3) 0.2896(2) 0.49384(16) 0.0856(11) Uani 1 1 d . . .
H33 H 0.678(4) 0.325(2) 0.4740(17) 0.105(12) Uiso 1 1 d . . .
C34 C 0.5380(3) 0.31454(18) 0.52999(13) 0.0616(7) Uani 1 1 d . . .
H34 H 0.518(2) 0.3642(14) 0.5346(12) 0.053(7) Uiso 1 1 d . . .
C35 C 0.2873(2) 0.37782(12) 0.59509(10) 0.0414(5) Uani 1 1 d . . .
C36 C 0.3634(3) 0.44048(15) 0.60069(14) 0.0635(7) Uani 1 1 d . . .
H36 H 0.455(3) 0.4346(15) 0.6163(13) 0.072(9) Uiso 1 1 d . . .
C37 C 0.3109(4) 0.50832(17) 0.58496(17) 0.0825(10) Uani 1 1 d . . .
H37 H 0.367(4) 0.550(2) 0.5903(17) 0.111(13) Uiso 1 1 d . . .
C38 C 0.1779(4) 0.51515(16) 0.56528(15) 0.0737(9) Uani 1 1 d . . .
H38 H 0.136(3) 0.5622(17) 0.5556(13) 0.076(9) Uiso 1 1 d . . .
C39 C 0.0983(3) 0.45404(16) 0.56084(13) 0.0619(7) Uani 1 1 d . . .
H39 H 0.003(3) 0.4553(16) 0.5497(13) 0.072(8) Uiso 1 1 d . . .
C40 C 0.1521(2) 0.38577(14) 0.57536(11) 0.0492(6) Uani 1 1 d . . .
H40 H 0.098(2) 0.3442(13) 0.5728(11) 0.044(6) Uiso 1 1 d . . .
N41 N 0.22824(18) 0.20289(10) 0.75036(8) 0.0401(4) Uani 1 1 d . . .
C42 C 0.2120(3) 0.28145(14) 0.75992(13) 0.0538(6) Uani 1 1 d . . .
H42A H 0.179(2) 0.3043(12) 0.7211(11) 0.042(6) Uiso 1 1 d . . .
H42B H 0.297(3) 0.3017(17) 0.7748(14) 0.086(10) Uiso 1 1 d . . .
C43 C 0.1143(4) 0.29904(19) 0.80669(16) 0.0753(10) Uani 1 1 d . . .
H43A H 0.106(4) 0.349(2) 0.8115(17) 0.109(13) Uiso 1 1 d . . .
H43B H 0.138(4) 0.277(2) 0.8500(19) 0.107(12) Uiso 1 1 d . . .
H43C H 0.015(4) 0.2757(19) 0.7948(15) 0.096(11) Uiso 1 1 d . . .
C44 C 0.2815(3) 0.16344(16) 0.80517(12) 0.0532(6) Uani 1 1 d . . .
H44A H 0.285(2) 0.1127(15) 0.7930(11) 0.055(7) Uiso 1 1 d . . .
H44B H 0.219(3) 0.1679(13) 0.8370(12) 0.055(7) Uiso 1 1 d . . .
C45 C 0.4202(4) 0.1886(3) 0.8314(2) 0.0884(11) Uani 1 1 d . . .
H45A H 0.449(4) 0.1580(19) 0.8681(18) 0.097(11) Uiso 1 1 d . . .
H45B H 0.413(4) 0.238(2) 0.8511(19) 0.115(14) Uiso 1 1 d . . .
H45C H 0.482(4) 0.189(2) 0.8009(19) 0.113(15) Uiso 1 1 d . . .
N46 N 0.27540(16) 0.07172(9) 0.67199(8) 0.0393(4) Uani 1 1 d . . .
C47 C 0.4171(2) 0.07075(15) 0.69532(14) 0.0539(6) Uani 1 1 d . . .
H47A H 0.439(2) 0.1185(15) 0.7137(12) 0.055(7) Uiso 1 1 d . . .
H47B H 0.477(3) 0.0674(16) 0.6608(14) 0.075(9) Uiso 1 1 d . . .
C48 C 0.4565(4) 0.0106(2) 0.7404(2) 0.0830(10) Uani 1 1 d . . .
H48A H 0.543(4) 0.021(2) 0.7664(19) 0.120(13) Uiso 1 1 d . . .
H48B H 0.472(4) -0.037(2) 0.7204(19) 0.122(14) Uiso 1 1 d . . .
H48C H 0.397(3) 0.0010(13) 0.7691(12) 0.045(7) Uiso 1 1 d . . .
C49 C 0.2314(2) 0.00499(14) 0.63900(13) 0.0507(6) Uani 1 1 d . . .
H49A H 0.136(3) 0.0091(14) 0.6257(12) 0.058(7) Uiso 1 1 d . . .
H49B H 0.243(3) -0.0390(17) 0.6674(14) 0.079(9) Uiso 1 1 d . . .
C50 C 0.2996(3) -0.0073(2) 0.58170(18) 0.0760(10) Uani 1 1 d . . .
H50A H 0.260(3) -0.050(2) 0.5624(16) 0.098(11) Uiso 1 1 d . . .
H50B H 0.394(4) -0.0128(18) 0.5892(16) 0.095(11) Uiso 1 1 d . . .
H50C H 0.291(4) 0.037(2) 0.5500(18) 0.112(14) Uiso 1 1 d . . .

loop_
_atom_site_aniso_label
_atom_site_aniso_U_11
_atom_site_aniso_U_22
_atom_site_aniso_U_33
_atom_site_aniso_U_23
_atom_site_aniso_U_13
_atom_site_aniso_U_12
Ti 0.03040(18) 0.0337(2) 0.0311(2) -0.00034(15) 0.00381(14) 0.00053(14)
N1 0.0371(9) 0.0366(9) 0.0389(10) 0.0034(8) 0.0071(7) 0.0050(7)
C2 0.0509(13) 0.0390(12) 0.0395(12) 0.0025(10) 0.0065(10) 0.0053(10)
C3 0.0466(12) 0.0464(14) 0.0433(13) -0.0013(11) 0.0015(10) 0.0145(11)
C4 0.0377(11) 0.0554(14) 0.0447(13) -0.0042(11) 0.0017(10) 0.0098(10)
C5 0.0329(10) 0.0469(13) 0.0422(12) 0.0032(10) 0.0031(9) 0.0035(9)
C6 0.0344(10) 0.0394(11) 0.0336(11) 0.0007(9) 0.0032(8) 0.0039(9)
N7 0.0323(8) 0.0362(9) 0.0413(10) 0.0055(8) 0.0053(7) 0.0035(7)
P8 0.0356(3) 0.0383(3) 0.0420(3) 0.0063(2) 0.0065(2) 0.0014(2)
C9 0.0461(12) 0.0429(12) 0.0433(13) -0.0010(10) 0.0161(10) -0.0032(10)
C10 0.0471(12) 0.0529(15) 0.0470(14) -0.0011(11) 0.0094(10) 0.0017(11)
C11 0.0476(13) 0.0728(19) 0.0488(15) -0.0130(13) 0.0081(12) -0.0034(13)
C12 0.0603(16) 0.0721(19) 0.0597(18) -0.0214(15) 0.0145(14) -0.0181(14)
C13 0.084(2) 0.0531(17) 0.0635(19) -0.0087(14) 0.0214(16) -0.0229(15)
C14 0.0682(16) 0.0464(14) 0.0475(15) 0.0007(11) 0.0147(12) -0.0076(12)
C15 0.0369(10) 0.0474(12) 0.0390(12) 0.0068(10) 0.0023(9) 0.0021(9)
C16 0.0491(13) 0.0588(16) 0.0526(15) 0.0062(12) 0.0123(11) -0.0027(12)
C17 0.0699(19) 0.094(2) 0.067(2) 0.0112(18) 0.0337(16) -0.0071(18)
C18 0.085(2) 0.106(3) 0.0518(17) -0.0105(18) 0.0256(16) 0.009(2)
C19 0.0746(19) 0.082(2) 0.0487(16) -0.0145(15) 0.0024(14) 0.0015(16)
C20 0.0496(13) 0.0610(16) 0.0472(14) -0.0033(12) 0.0016(11) -0.0030(12)
N21 0.0325(8) 0.0500(11) 0.0376(10) -0.0048(8) 0.0022(7) 0.0011(8)
C22 0.0378(11) 0.0634(16) 0.0481(14) -0.0126(12) -0.0017(10) -0.0046(11)
C23 0.0455(13) 0.091(2) 0.0465(16) -0.0238(15) -0.0050(11) 0.0017(14)
C24 0.0502(14) 0.096(2) 0.0315(13) -0.0022(13) 0.0001(11) 0.0130(14)
C25 0.0468(13) 0.0707(17) 0.0368(13) 0.0064(12) 0.0045(10) 0.0007(13)
C26 0.0334(10) 0.0511(13) 0.0324(11) 0.0005(9) 0.0017(8) 0.0029(9)
N27 0.0392(9) 0.0461(10) 0.0306(9) 0.0034(8) 0.0020(7) -0.0019(8)
P28 0.0351(3) 0.0438(3) 0.0332(3) 0.0029(2) 0.0020(2) -0.0014(2)
C29 0.0346(10) 0.0542(13) 0.0349(11) 0.0065(10) 0.0017(8) 0.0021(10)
C30 0.0569(15) 0.0613(17) 0.0514(15) -0.0041(13) 0.0078(12) 0.0067(13)
C31 0.081(2) 0.084(2) 0.0615(19) -0.0106(17) 0.0180(16) 0.0279(18)
C32 0.0695(19) 0.128(3) 0.0580(19) 0.0100(19) 0.0237(15) 0.040(2)
C33 0.0599(17) 0.128(3) 0.074(2) 0.041(2) 0.0315(16) 0.012(2)
C34 0.0550(15) 0.0714(19) 0.0610(17) 0.0220(15) 0.0193(12) 0.0077(14)
C35 0.0444(11) 0.0442(12) 0.0350(12) -0.0025(9) 0.0015(9) -0.0003(10)
C36 0.0658(17) 0.0498(15) 0.0698(19) -0.0083(13) -0.0187(14) -0.0036(13)
C37 0.104(3) 0.0439(16) 0.093(3) -0.0034(16) -0.024(2) -0.0048(16)
C38 0.102(2) 0.0448(16) 0.071(2) -0.0035(14) -0.0076(17) 0.0169(16)
C39 0.0579(16) 0.0668(18) 0.0621(17) 0.0085(14) 0.0120(13) 0.0239(14)
C40 0.0449(12) 0.0525(14) 0.0523(15) 0.0075(12) 0.0149(11) 0.0047(11)
N41 0.0458(10) 0.0391(10) 0.0354(10) -0.0010(8) 0.0042(8) -0.0057(8)
C42 0.0736(17) 0.0415(13) 0.0477(15) -0.0071(11) 0.0126(13) -0.0114(12)
C43 0.116(3) 0.0524(18) 0.062(2) -0.0159(15) 0.0347(19) 0.0033(18)
C44 0.0612(15) 0.0605(17) 0.0365(13) 0.0036(12) -0.0030(11) -0.0022(13)
C45 0.082(2) 0.112(3) 0.064(2) -0.003(2) -0.031(2) -0.011(2)
N46 0.0315(8) 0.0379(10) 0.0488(11) -0.0044(8) 0.0049(7) 0.0004(7)
C47 0.0344(11) 0.0534(15) 0.0724(18) -0.0087(13) -0.0029(12) 0.0043(10)
C48 0.071(2) 0.071(2) 0.101(3) 0.010(2) -0.018(2) 0.0190(18)
C49 0.0420(12) 0.0415(13) 0.0690(17) -0.0139(12) 0.0080(11) -0.0010(10)
C50 0.0507(16) 0.082(2) 0.098(3) -0.048(2) 0.0202(16) -0.0044(16)

loop_
_geom_bond_atom_site_label_1
_geom_bond_atom_site_label_2
_geom_bond_distance
_geom_bond_site_symmetry_2
_geom_bond_publ_flag
Ti N41 1.9026(18) . ?
Ti N46 1.9053(17) . ?
Ti N7 2.0985(17) . ?
Ti N27 2.1070(17) . ?
Ti N1 2.2499(17) . ?
Ti N21 2.2553(18) . ?
Ti C6 2.660(2) . ?
Ti C26 2.671(2) . ?
Ti H44A 2.83(2) . ?
Ti H47A 2.89(2) . ?
Ti H49A 2.90(3) . ?
Ti H42A 2.90(2) . ?
N1 C2 1.342(3) . ?
N1 C6 1.348(3) . ?
C2 C3 1.372(3) . ?
C2 H2 0.94(2) . ?
C3 C4 1.388(3) . ?
C3 H3 0.89(3) . ?
C4 C5 1.371(3) . ?
C4 H4 0.95(3) . ?
C5 C6 1.406(3) . ?
C5 H5 0.97(3) . ?
C6 N7 1.375(3) . ?
N7 P8 1.6857(17) . ?
P8 C9 1.841(2) . ?
P8 C15 1.844(2) . ?
C9 C14 1.396(3) . ?
C9 C10 1.396(3) . ?
C10 C11 1.387(4) . ?
C10 H10 0.95(2) . ?
C11 C12 1.384(4) . ?
C11 H11 0.97(3) . ?
C12 C13 1.367(5) . ?
C12 H12 0.95(3) . ?
C13 C14 1.386(4) . ?
C13 H13 0.89(3) . ?
C14 H14 0.99(3) . ?
C15 C20 1.396(3) . ?
C15 C16 1.401(3) . ?
C16 C17 1.375(4) . ?
C16 H16 0.99(2) . ?
C17 C18 1.385(5) . ?
C17 H17 0.86(3) . ?
C18 C19 1.377(5) . ?
C18 H18 1.03(3) . ?
C19 C20 1.374(4) . ?
C19 H19 0.95(3) . ?
C20 H20 0.93(3) . ?
N21 C22 1.342(3) . ?
N21 C26 1.354(3) . ?
C22 C23 1.367(4) . ?
C22 H22 0.99(2) . ?
C23 C24 1.383(4) . ?
C23 H23 0.90(3) . ?
C24 C25 1.372(4) . ?
C24 H24 0.92(3) . ?
C25 C26 1.401(3) . ?
C25 H25 0.92(3) . ?
C26 N27 1.379(3) . ?
N27 P28 1.6804(18) . ?
P28 C35 1.833(2) . ?
P28 C29 1.847(2) . ?
C29 C30 1.384(4) . ?
C29 C34 1.391(3) . ?
C30 C31 1.381(4) . ?
C30 H30 0.93(4) . ?
C31 C32 1.366(5) . ?
C31 H31 1.00(3) . ?
C32 C33 1.371(5) . ?
C32 H32 1.00(4) . ?
C33 C34 1.394(4) . ?
C33 H33 0.92(4) . ?
C34 H34 0.94(3) . ?
C35 C36 1.378(3) . ?
C35 C40 1.394(3) . ?
C36 C37 1.381(4) . ?
C36 H36 0.95(3) . ?
C37 C38 1.372(5) . ?
C37 H37 0.94(4) . ?
C38 C39 1.374(4) . ?
C38 H38 0.97(3) . ?
C39 C40 1.387(4) . ?
C39 H39 0.97(3) . ?
C40 H40 0.93(2) . ?
N41 C44 1.464(3) . ?
N41 C42 1.465(3) . ?
C42 C43 1.527(4) . ?
C42 H42A 0.98(2) . ?
C42 H42B 0.96(3) . ?
C43 H43A 0.92(4) . ?
C43 H43B 1.04(4) . ?
C43 H43C 1.10(4) . ?
C44 C45 1.528(4) . ?
C44 H44A 0.97(3) . ?
C44 H44B 0.99(3) . ?
C45 H45A 1.00(4) . ?
C45 H45B 1.01(4) . ?
C45 H45C 0.96(4) . ?
N46 C47 1.467(3) . ?
N46 C49 1.468(3) . ?
C47 C48 1.510(4) . ?
C47 H47A 0.98(3) . ?
C47 H47B 1.02(3) . ?
C48 H48A 1.01(4) . ?
C48 H48B 1.00(4) . ?
C48 H48C 0.93(2) . ?
C49 C50 1.513(4) . ?
C49 H49A 0.98(3) . ?
C49 H49B 1.02(3) . ?
C50 H50A 0.96(4) . ?
C50 H50B 0.95(4) . ?
C50 H50C 1.07(4) . ?
